data_1008677
loop_
_publ_author_name
'Levy, D'
'Fu, W T'
'Ijdo, D J W'
'Catti, M'

_publ_section_title
;
Crystal structure of Bi Pb Sr2 Mn O6 by powder neutron diffraction
;
_journal_coden_ASTM SSCOA4
_journal_issue 8
_journal_name_full 'Solid State Communications'
_journal_page_first 659
_journal_page_last 663
_journal_paper_doi 10.1016/0038-1098(94)90448-0
_journal_volume 92
_journal_year 1994
_chemical_formula_structural 'Bi Pb Sr2 Mn O6'
_chemical_formula_sum 'Bi Mn O6 Pb Sr2'
_chemical_name_systematic
;
Bismuth lead distrontium manganese(III) oxide
;
_space_group_IT_number 66
_symmetry_cell_setting orthorhombic
_symmetry_Int_Tables_number 66
_symmetry_space_group_name_Hall '-A 2a 2'
_symmetry_space_group_name_H-M 'A m a a'
_cell_angle_alpha 90
_cell_angle_beta 90
_cell_angle_gamma 90
_cell_formula_units_Z 4
_cell_length_a 5.3204(3)
_cell_length_b 5.3796(3)
_cell_length_c 23.71399(100)
_cell_volume 678.7
_refine_ls_R_factor_all 0.0383
_cod_database_code 1008677

loop_
_symmetry_equiv_pos_as_xyz
x,y,z
x,-y,-z
1/2-x,y,-z
1/2-x,-y,z
-x,-y,-z
-x,y,z
1/2+x,-y,z
1/2+x,y,-z
x,1/2+y,1/2+z
x,1/2-y,1/2-z
1/2-x,1/2+y,1/2-z
1/2-x,1/2-y,1/2+z
-x,1/2-y,1/2-z
-x,1/2+y,1/2+z
1/2+x,1/2-y,1/2+z
1/2+x,1/2+y,1/2-z

loop_
_atom_site_label
_atom_site_type_symbol
_atom_site_symmetry_multiplicity
_atom_site_Wyckoff_symbol
_atom_site_fract_x
_atom_site_fract_y
_atom_site_fract_z
_atom_site_occupancy
_atom_site_attached_hydrogens
_atom_site_calc_flag
Mn1 Mn3+ 4 e 0. 0.25 0.25 1. 0 d
Bi1 Bi3+ 8 l 0. 0.2496(1) 0.0609(1) 0.5 0 d
Pb1 Pb2+ 8 l 0. 0.2496(1) 0.0609(1) 0.5 0 d
Sr1 Sr2+ 8 l 0. 0.7468(10) 0.1710(1) 1. 0 d
O1 O2- 8 h 0.25 0. 0.2470(3) 1. 0 d
O2 O2- 8 l 0. 0.2629(13) 0.1519(2) 1. 0 d
O3 O2- 16 m 0.3978(9) 0.1525(7) 0.0653(2) 0.5 0 d

loop_
_atom_type_symbol
_atom_type_oxidation_number
Mn3+ 3.000
Bi3+ 3.000
Pb2+ 2.000
Sr2+ 2.000
O2- -2.000
